data_2221208
loop_
_publ_author_name
'Ahn, Paul D.'
'Bishop, Roger'
'Craig, Donald C.'
'Scudder, Marcia L.'

_publ_section_title
;
 1,4-Dichloronaphthalene-2,3-diol
;
_journal_coeditor_code TK2370
_journal_issue 3
_journal_name_full 'Acta Crystallographica Section E'
_journal_page_first o636
_journal_paper_doi 10.1107/S1600536809004310
_journal_volume 65
_journal_year 2009
_chemical_formula_iupac 'C10 H6 Cl2 O2'
_chemical_formula_moiety 'C10 H6 Cl2 O2'
_chemical_formula_sum 'C10 H6 Cl2 O2'
_chemical_formula_weight 229.1
_chemical_name_systematic
;
1,4-Dichloronaphthalene-2,3-diol
;
_space_group_crystal_system orthorhombic
_space_group_IT_number 19
_symmetry_space_group_name_Hall 'P 2ac 2ab'
_symmetry_space_group_name_H-M 'P 21 21 21'
_atom_type_scat_source 'International Tables for X-ray Crystallography, Vol. IV'
_cell_angle_alpha 90
_cell_angle_beta 90
_cell_angle_gamma 90
_cell_formula_units_Z 4
_cell_length_a 5.0037(4)
_cell_length_b 11.5890(10)
_cell_length_c 15.546(2)
_cell_measurement_reflns_used 10
_cell_measurement_temperature 294
_cell_measurement_theta_max 30
_cell_measurement_theta_min 25
_cell_volume 901.48(16)
_computing_cell_refinement 'CAD-4 Manual (Schagen <i>et al.</i>,  1989)'
_computing_data_collection 'CAD-4 Manual (Schagen <i>et al.</i>,  1989)'
_computing_data_reduction 'local program'
_computing_molecular_graphics 'ORTEPII (Farrugia, 1997)'
_computing_publication_material 'local programs'
_computing_structure_refinement 'RAELS (Rae, 2000)'
_computing_structure_solution 'SIR92 (Altomare <i>et al.</i>,  1994)'
_diffrn_measured_fraction_theta_full 1.00
_diffrn_measured_fraction_theta_max 1.00
_diffrn_measurement_device_type 'Enraf--Nonius CAD-4'
_diffrn_measurement_method \w--2\q
_diffrn_radiation_type 'Cu K\a'
_diffrn_radiation_wavelength 1.54184
_diffrn_reflns_av_R_equivalents 0
_diffrn_reflns_limit_h_max 6
_diffrn_reflns_limit_h_min 0
_diffrn_reflns_limit_k_max 14
_diffrn_reflns_limit_k_min 0
_diffrn_reflns_limit_l_max 18
_diffrn_reflns_limit_l_min 0
_diffrn_reflns_number 1022
_diffrn_reflns_theta_full 70
_diffrn_reflns_theta_max 70
_diffrn_standards_decay_% 0
_diffrn_standards_interval_time 30
_diffrn_standards_number 1
_exptl_absorpt_coefficient_mu 6.239
_exptl_absorpt_correction_T_max 0.65
_exptl_absorpt_correction_T_min 0.32
_exptl_absorpt_correction_type analytical
_exptl_absorpt_process_details '(de Meulenaer & Tompa, 1965)'
_exptl_crystal_colour colourless
_exptl_crystal_density_diffrn 1.69
_exptl_crystal_density_method 'not measured'
_exptl_crystal_description prism
_exptl_crystal_F_000 464.0
_exptl_crystal_size_max 0.32
_exptl_crystal_size_mid 0.09
_exptl_crystal_size_min 0.09
_refine_diff_density_max 0.18
_refine_diff_density_min -0.17
_refine_ls_abs_structure_details
;
Flack (1983), 0 Friedel pairs
;
_refine_ls_abs_structure_Flack 0.020(10)
_refine_ls_extinction_coef 1.30(10)
_refine_ls_extinction_method '(Coppens & Hamilton, 1970)'
_refine_ls_goodness_of_fit_ref 1.38
_refine_ls_hydrogen_treatment noref
_refine_ls_number_parameters 129
_refine_ls_number_reflns 1022
_refine_ls_number_restraints 0
_refine_ls_R_factor_gt 0.022
_refine_ls_shift/su_max 0.007
_refine_ls_structure_factor_coef F
_refine_ls_weighting_details 'w = 1/[\s^2^(F) + 0.0004F^2^]'
_refine_ls_weighting_scheme calc
_refine_ls_wR_factor_ref 0.034
_reflns_number_gt 958
_reflns_number_total 1022
_reflns_threshold_expression I>2\s(I)
_cod_data_source_file tk2370.cif
_cod_data_source_block I
_cod_original_cell_volume 901.5(2)
_cod_database_code 2221208
_cod_database_fobs_code 2221208

loop_
_symmetry_equiv_pos_as_xyz
'x, y, z'
'1/2-x, -y, 1/2+z'
'1/2+x, 1/2-y, -z'
'-x, 1/2+y, 1/2-z'

loop_
_atom_site_type_symbol
_atom_site_label
_atom_site_fract_x
_atom_site_fract_y
_atom_site_fract_z
_atom_site_U_iso_or_equiv
_atom_site_adp_type
_atom_site_occupancy
Cl Cl1 0.40159(14) 0.04588(5) 0.59724(4) 0.0414(2) Uani 1.0
Cl Cl2 1.16627(13) 0.32908(5) 0.83291(4) 0.0412(2) Uani 1.0
O O1 0.8036(4) 0.21135(16) 0.54315(9) 0.0402(4) Uani 1.0
O O2 1.1352(4) 0.3308(2) 0.64200(10) 0.0424(5) Uani 1.0
C C1 0.6113(5) 0.1220(2) 0.6655(2) 0.0290(5) Uani 1.0
C C2 0.5913(5) 0.1058(2) 0.75650(10) 0.0293(5) Uani 1.0
C C3 0.4048(6) 0.0300(2) 0.7943(2) 0.0344(5) Uani 1.0
C C4 0.3944(6) 0.0166(2) 0.8827(2) 0.0408(6) Uani 1.0
C C5 0.5719(7) 0.0785(2) 0.9350(2) 0.0435(6) Uani 1.0
C C6 0.7518(6) 0.1537(2) 0.90100(10) 0.0376(6) Uani 1.0
C C7 0.7679(5) 0.1700(2) 0.81020(10) 0.0300(5) Uani 1.0
C C8 0.9496(5) 0.2466(2) 0.7716(2) 0.0308(5) Uani 1.0
C C9 0.9652(5) 0.2599(2) 0.6839(2) 0.0306(5) Uani 1.0
C C10 0.7904(5) 0.1964(2) 0.62980(10) 0.0303(5) Uani 1.0
H H1O1 0.9726 0.2478 0.5221 0.040 Uani 1.0
H H1O2 1.2704 0.3699 0.6793 0.042 Uani 1.0
H H3 0.2790 -0.0145 0.7569 0.034 Uani 1.0
H H4 0.2609 -0.0369 0.9091 0.041 Uani 1.0
H H5 0.5660 0.0671 0.9987 0.043 Uani 1.0
H H6 0.8737 0.1979 0.9400 0.038 Uani 1.0

loop_
_atom_site_aniso_label
_atom_site_aniso_U_11
_atom_site_aniso_U_22
_atom_site_aniso_U_33
_atom_site_aniso_U_12
_atom_site_aniso_U_13
_atom_site_aniso_U_23
_atom_site_aniso_type_symbol
Cl1 0.0418(4) 0.0482(3) 0.0341(3) -0.0060(3) -0.0095(3) -0.0051(2) Cl
Cl2 0.0416(4) 0.0436(3) 0.0385(3) -0.0083(3) -0.0052(3) -0.0080(2) Cl
O1 0.0430(10) 0.0550(10) 0.0226(7) -0.0045(9) -0.0010(8) 0.0052(7) O
O2 0.0420(10) 0.0457(9) 0.0392(9) -0.0100(10) 0.0020(8) 0.0043(7) O
C1 0.0270(10) 0.0320(10) 0.0270(10) 0.0010(10) -0.0040(10) -0.0023(8) C
C2 0.0310(10) 0.0300(10) 0.0270(10) 0.0030(10) -0.0010(10) -0.0005(8) C
C3 0.0330(10) 0.0350(10) 0.0360(10) 0.0000(10) 0.0020(10) 0.0010(9) C
C4 0.042(2) 0.0430(10) 0.0380(10) -0.0030(10) 0.0080(10) 0.0040(10) C
C5 0.051(2) 0.0510(10) 0.0280(10) 0.0000(10) 0.0060(10) 0.0030(10) C
C6 0.0440(10) 0.0440(10) 0.0250(10) 0.0010(10) -0.0030(10) -0.0020(10) C
C7 0.0320(10) 0.0320(10) 0.0260(10) 0.0040(10) 0.0000(10) -0.0005(9) C
C8 0.0310(10) 0.0320(10) 0.0300(10) 0.0020(10) -0.0040(10) -0.0046(9) C
C9 0.0280(10) 0.0310(10) 0.0320(10) 0.0010(10) 0.0020(10) 0.0032(9) C
C10 0.0320(10) 0.0350(10) 0.0238(9) 0.0060(10) -0.0020(10) 0.0002(9) C

loop_
_geom_angle_atom_site_label_1
_geom_angle_atom_site_label_2
_geom_angle_atom_site_label_3
_geom_angle_site_symmetry_1
_geom_angle_site_symmetry_2
_geom_angle_site_symmetry_3
_geom_angle
_geom_angle_publ_flag
Cl1 C1 C2 1_555 1_555 1_555 119.7(2) no
Cl1 C1 C10 1_555 1_555 1_555 118.1(2) no
C2 C1 C10 1_555 1_555 1_555 122.2(2) no
C1 C2 C3 1_555 1_555 1_555 122.7(2) no
C1 C2 C7 1_555 1_555 1_555 117.8(2) no
C3 C2 C7 1_555 1_555 1_555 119.5(2) no
C2 C3 C4 1_555 1_555 1_555 120.5(2) no
C3 C4 C5 1_555 1_555 1_555 119.7(3) no
C4 C5 C6 1_555 1_555 1_555 121.5(2) no
C5 C6 C7 1_555 1_555 1_555 120.4(2) no
C2 C7 C6 1_555 1_555 1_555 118.4(2) no
C2 C7 C8 1_555 1_555 1_555 118.8(2) no
C6 C7 C8 1_555 1_555 1_555 122.9(2) no
Cl2 C8 C7 1_555 1_555 1_555 121.2(2) no
Cl2 C8 C9 1_555 1_555 1_555 116.7(2) no
C7 C8 C9 1_555 1_555 1_555 122.1(2) no
O2 C9 C8 1_555 1_555 1_555 125.7(2) no
O2 C9 C10 1_555 1_555 1_555 114.7(2) no
C8 C9 C10 1_555 1_555 1_555 119.6(2) no
O1 C10 C1 1_555 1_555 1_555 121.1(2) no
O1 C10 C9 1_555 1_555 1_555 119.4(2) no
C1 C10 C9 1_555 1_555 1_555 119.6(2) no
C10 O1 H1O1 1_555 1_555 1_555 114.8 no
C9 O2 H1O2 1_555 1_555 1_555 115.0 no
C4 C3 H3 1_555 1_555 1_555 119.7 no
C2 C3 H3 1_555 1_555 1_555 119.7 no
C3 C4 H4 1_555 1_555 1_555 120.2 no
C5 C4 H4 1_555 1_555 1_555 120.2 no
C4 C5 H5 1_555 1_555 1_555 119.3 no
C6 C5 H5 1_555 1_555 1_555 119.3 no
C5 C6 H6 1_555 1_555 1_555 119.7 no
C7 C6 H6 1_555 1_555 1_555 119.9 no

loop_
_geom_bond_atom_site_label_1
_geom_bond_atom_site_label_2
_geom_bond_site_symmetry_1
_geom_bond_site_symmetry_2
_geom_bond_distance
_geom_bond_publ_flag
Cl1 C1 1_555 1_555 1.734(2) no
Cl2 C8 1_555 1_555 1.731(2) no
O1 C10 1_555 1_555 1.361(2) no
O2 C9 1_555 1_555 1.350(3) no
C1 C2 1_555 1_555 1.431(3) no
C1 C10 1_555 1_555 1.361(3) no
C2 C3 1_555 1_555 1.410(3) no
C2 C7 1_555 1_555 1.426(3) no
C3 C4 1_555 1_555 1.385(3) no
C4 C5 1_555 1_555 1.401(4) no
C5 C6 1_555 1_555 1.360(4) no
C6 C7 1_555 1_555 1.427(3) no
C7 C8 1_555 1_555 1.405(3) no
C8 C9 1_555 1_555 1.374(3) no
C9 C10 1_555 1_555 1.419(3) no
O1 H1O1 1_555 1_555 1.000 no
O2 H1O2 1_555 1_555 1.000 no
C3 H3 1_555 1_555 1.000 no
C4 H4 1_555 1_555 1.000 no
C5 H5 1_555 1_555 1.000 no
C6 H6 1_555 1_555 1.000 no

loop_
_geom_hbond_atom_site_label_D
_geom_hbond_atom_site_label_H
_geom_hbond_atom_site_label_A
_geom_hbond_site_symmetry_A
_geom_hbond_distance_DH
_geom_hbond_distance_HA
_geom_hbond_distance_DA
_geom_hbond_angle_DHA
O1 H1O1 O1 3_556 1.00 2.00 2.977(3) 165
